data_8107433
loop_
_publ_author_name
'Du, Yi-Jing'
'Sun, Hong-Shun'
'Wang, Jian-Qiang'
'Xu, Jia-Ying'

_publ_section_title
;
 The crystal structure of 1-((1-methyl-1H-1,2,4-triazol-3-yl)
 methyl)-3-(2,4,5-trifluorobenzyl)-1,3,5-triazinane-2,4,6-trione,
 C14H11F3N6O3
;
_journal_issue 2
_journal_name_full 'Zeitschrift f\"ur Kristallographie - New Crystal Structures'
_journal_page_first 339
_journal_page_last 340
_journal_paper_doi 10.1515/ncrs-2023-0010
_journal_volume 238
_journal_year 2023
_chemical_formula_moiety 'C14 H11 F3 N6 O3'
_chemical_formula_sum 'C14 H11 F3 N6 O3'
_chemical_formula_weight 368.29
_space_group_crystal_system orthorhombic
_space_group_IT_number 61
_space_group_name_Hall '-P 2ac 2ab'
_space_group_name_H-M_alt 'P b c a'
_atom_sites_solution_hydrogens geom
_audit_creation_method SHELXL-2014/7
_cell_angle_alpha 90
_cell_angle_beta 90
_cell_angle_gamma 90
_cell_formula_units_Z 8
_cell_length_a 8.08620(10)
_cell_length_b 15.4730(2)
_cell_length_c 23.5892(2)
_cell_measurement_reflns_used 24564
_cell_measurement_temperature 293.15
_cell_measurement_theta_max 74.3660
_cell_measurement_theta_min 3.7260
_cell_volume 2951.43(6)
_computing_cell_refinement 'CrystalClear '
_computing_data_collection 'CrystalClear (Rigaku Inc., 2007)'
_computing_data_reduction 'CrystalClear '
_computing_molecular_graphics 'XP in SHELXTL'
_computing_publication_material SHELXTL
_computing_structure_refinement 'SHELXL-2014/7 (Sheldrick, 2014)'
_computing_structure_solution 'SHELXS-2014/7 (Sheldrick, 2014)'
_diffrn_ambient_temperature 293.15
_diffrn_detector_area_resol_mean 28.5714
_diffrn_measured_fraction_theta_full 1.000
_diffrn_measured_fraction_theta_max 0.995
_diffrn_measurement_device_type 'Rigaku Mercury CCD'
_diffrn_measurement_method 'Graphite Monochromator'
_diffrn_radiation_type CuK\a
_diffrn_radiation_wavelength 1.54178
_diffrn_reflns_av_R_equivalents 0.0647
_diffrn_reflns_av_unetI/netI 0.0190
_diffrn_reflns_Laue_measured_fraction_full 1.000
_diffrn_reflns_Laue_measured_fraction_max 0.995
_diffrn_reflns_limit_h_max 9
_diffrn_reflns_limit_h_min -9
_diffrn_reflns_limit_k_max 19
_diffrn_reflns_limit_k_min -19
_diffrn_reflns_limit_l_max 29
_diffrn_reflns_limit_l_min -29
_diffrn_reflns_number 50285
_diffrn_reflns_point_group_measured_fraction_full 1.000
_diffrn_reflns_point_group_measured_fraction_max 0.995
_diffrn_reflns_theta_full 67.679
_diffrn_reflns_theta_max 74.401
_diffrn_reflns_theta_min 3.747
_diffrn_source 'fine-focus sealed tube'
_exptl_absorpt_coefficient_mu 1.277
_exptl_absorpt_correction_T_max 1.00000
_exptl_absorpt_correction_T_min 0.68313
_exptl_absorpt_correction_type multi-scan
_exptl_crystal_colour colorless
_exptl_crystal_density_diffrn 1.658
_exptl_crystal_description block
_exptl_crystal_F_000 1504
_exptl_crystal_size_max 0.200
_exptl_crystal_size_mid 0.100
_exptl_crystal_size_min 0.100
_refine_diff_density_max 0.685
_refine_diff_density_min -0.594
_refine_diff_density_rms 0.068
_refine_ls_extinction_coef .
_refine_ls_extinction_method none
_refine_ls_goodness_of_fit_ref 1.044
_refine_ls_hydrogen_treatment constr
_refine_ls_matrix_type full
_refine_ls_number_parameters 235
_refine_ls_number_reflns 2991
_refine_ls_number_restraints 0
_refine_ls_restrained_S_all 1.044
_refine_ls_R_factor_all 0.0503
_refine_ls_R_factor_gt 0.0463
_refine_ls_shift/su_max 0.001
_refine_ls_shift/su_mean 0.000
_refine_ls_structure_factor_coef Fsqd
_refine_ls_weighting_details 'w=1/[\s^2^(Fo^2^)+(0.0856P)^2^+2.4797P] where P=(Fo^2^+2Fc^2^)/3'
_refine_ls_weighting_scheme calc
_refine_ls_wR_factor_gt 0.1337
_refine_ls_wR_factor_ref 0.1395
_reflns_Friedel_coverage 0.000
_reflns_Friedel_fraction_full .
_reflns_Friedel_fraction_max .
_reflns_number_gt 2712
_reflns_number_total 2991
_reflns_threshold_expression 'I > 2\s(I)'
_cod_data_source_file suppl_j_ncrs-2023-0010_suppl.cif
_cod_data_source_block X
_cod_database_code 8107433
_shelx_shelxl_version_number 2014/7
_shelx_space_group_comment
;
The symmetry employed for this shelxl refinement is uniquely defined
by the following loop, which should always be used as a source of
symmetry information in preference to the above space-group names.
They are only intended as comments.
;
_shelx_estimated_absorpt_t_min 0.784
_shelx_estimated_absorpt_t_max 0.883

loop_
_space_group_symop_operation_xyz
'x, y, z'
'-x+1/2, -y, z+1/2'
'-x, y+1/2, -z+1/2'
'x+1/2, -y+1/2, -z'
'-x, -y, -z'
'x-1/2, y, -z-1/2'
'x, -y-1/2, z-1/2'
'-x-1/2, y-1/2, z'

loop_
_atom_site_label
_atom_site_type_symbol
_atom_site_fract_x
_atom_site_fract_y
_atom_site_fract_z
_atom_site_U_iso_or_equiv
_atom_site_adp_type
_atom_site_occupancy
_atom_site_site_symmetry_order
_atom_site_calc_flag
_atom_site_refinement_flags_posn
_atom_site_refinement_flags_adp
_atom_site_refinement_flags_occupancy
_atom_site_disorder_assembly
_atom_site_disorder_group
N1 N 0.20256(18) 0.07419(9) 0.36883(6) 0.0180(3) Uani 1 1 d . . . . .
N2 N 0.11187(19) 0.02902(10) 0.28007(6) 0.0206(3) Uani 1 1 d . . . . .
H2A H 0.0939 -0.0120 0.2563 0.025 Uiso 1 1 calc R U . . .
N3 N 0.11168(18) 0.17574(9) 0.30152(6) 0.0180(3) Uani 1 1 d . . . . .
N4 N -0.12391(19) 0.38431(10) 0.29917(6) 0.0216(3) Uani 1 1 d . . . . .
N5 N -0.29975(18) 0.31259(10) 0.35155(6) 0.0199(3) Uani 1 1 d . . . . .
N6 N -0.17560(19) 0.25533(10) 0.34046(6) 0.0205(3) Uani 1 1 d . . . . .
O1 O 0.21541(18) -0.06774(9) 0.34285(6) 0.0274(3) Uani 1 1 d . . . . .
O2 O -0.00009(17) 0.12553(9) 0.21859(5) 0.0258(3) Uani 1 1 d . . . . .
O3 O 0.19661(16) 0.21725(8) 0.38928(5) 0.0229(3) Uani 1 1 d . . . . .
F1 F 0.32191(15) 0.14838(9) 0.52638(5) 0.0336(3) Uani 1 1 d . . . . .
F2 F 0.89419(15) 0.14513(9) 0.49200(5) 0.0351(3) Uani 1 1 d . . . . .
F3 F 0.84506(14) 0.05513(8) 0.39638(5) 0.0337(3) Uani 1 1 d . . . . .
C1 C 0.4189(2) 0.07909(11) 0.44397(7) 0.0204(4) Uani 1 1 d . . . . .
C2 C 0.4512(2) 0.12507(12) 0.49312(7) 0.0234(4) Uani 1 1 d . . . . .
C3 C 0.6076(3) 0.14877(13) 0.51088(8) 0.0266(4) Uani 1 1 d . . . . .
H3A H 0.6237 0.1798 0.5442 0.032 Uiso 1 1 calc R U . . .
C4 C 0.7382(2) 0.12455(13) 0.47719(8) 0.0250(4) Uani 1 1 d . . . . .
C5 C 0.7112(2) 0.07786(13) 0.42787(8) 0.0243(4) Uani 1 1 d . . . . .
C6 C 0.5551(2) 0.05499(12) 0.41111(8) 0.0221(4) Uani 1 1 d . . . . .
H6B H 0.5397 0.0235 0.3779 0.027 Uiso 1 1 calc R U . . .
C7 C 0.2442(2) 0.05469(13) 0.42821(7) 0.0224(4) Uani 1 1 d . . . . .
H7A H 0.2290 -0.0067 0.4348 0.027 Uiso 1 1 calc R U . . .
H7B H 0.1681 0.0854 0.4528 0.027 Uiso 1 1 calc R U . . .
C8 C 0.1810(2) 0.00649(11) 0.33122(7) 0.0196(4) Uani 1 1 d . . . . .
C9 C 0.0687(2) 0.11135(12) 0.26347(7) 0.0196(4) Uani 1 1 d . . . . .
C10 C 0.1720(2) 0.15992(11) 0.35567(7) 0.0180(4) Uani 1 1 d . . . . .
C11 C 0.0846(2) 0.26610(11) 0.28568(8) 0.0204(4) Uani 1 1 d . . . . .
H11A H 0.0826 0.2707 0.2447 0.025 Uiso 1 1 calc R U . . .
H11B H 0.1761 0.3007 0.2995 0.025 Uiso 1 1 calc R U . . .
C12 C -0.0737(2) 0.30146(11) 0.30907(7) 0.0183(4) Uani 1 1 d . . . . .
C13 C -0.2670(2) 0.38735(12) 0.32676(8) 0.0225(4) Uani 1 1 d . . . . .
H13A H -0.3352 0.4357 0.3284 0.027 Uiso 1 1 calc R U . . .
C14 C -0.4433(2) 0.28671(13) 0.38477(8) 0.0264(4) Uani 1 1 d . . . . .
H14A H -0.4301 0.2279 0.3970 0.040 Uiso 1 1 calc R U . . .
H14B H -0.4533 0.3237 0.4173 0.040 Uiso 1 1 calc R U . . .
H14C H -0.5411 0.2915 0.3619 0.040 Uiso 1 1 calc R U . . .

loop_
_atom_site_aniso_label
_atom_site_aniso_U_11
_atom_site_aniso_U_22
_atom_site_aniso_U_33
_atom_site_aniso_U_23
_atom_site_aniso_U_13
_atom_site_aniso_U_12
N1 0.0177(7) 0.0216(7) 0.0148(7) 0.0002(5) -0.0007(5) 0.0003(5)
N2 0.0236(8) 0.0199(7) 0.0181(7) -0.0035(5) -0.0016(6) -0.0003(6)
N3 0.0176(7) 0.0203(7) 0.0162(7) -0.0012(5) 0.0002(5) 0.0004(5)
N4 0.0224(8) 0.0212(7) 0.0212(7) 0.0009(6) -0.0020(6) 0.0005(6)
N5 0.0177(7) 0.0244(8) 0.0176(7) -0.0009(6) -0.0004(5) 0.0017(6)
N6 0.0190(7) 0.0230(7) 0.0194(7) 0.0007(6) -0.0002(6) 0.0022(6)
O1 0.0328(8) 0.0206(7) 0.0289(7) 0.0012(5) -0.0018(6) 0.0027(5)
O2 0.0286(7) 0.0310(7) 0.0179(6) -0.0001(5) -0.0053(5) 0.0008(6)
O3 0.0229(7) 0.0251(7) 0.0205(6) -0.0058(5) -0.0005(5) -0.0002(5)
F1 0.0301(7) 0.0476(7) 0.0231(6) -0.0092(5) 0.0065(5) 0.0033(5)
F2 0.0240(6) 0.0437(7) 0.0376(7) -0.0105(5) -0.0097(5) -0.0014(5)
F3 0.0194(6) 0.0431(7) 0.0385(7) -0.0144(5) 0.0041(5) 0.0001(5)
C1 0.0221(9) 0.0232(8) 0.0159(8) 0.0026(6) -0.0017(6) 0.0019(7)
C2 0.0262(10) 0.0271(9) 0.0170(8) -0.0015(7) 0.0028(7) 0.0041(7)
C3 0.0327(11) 0.0282(10) 0.0189(9) -0.0036(7) -0.0063(7) 0.0008(8)
C4 0.0214(9) 0.0274(9) 0.0263(9) -0.0004(7) -0.0077(7) -0.0006(7)
C5 0.0208(9) 0.0277(9) 0.0243(9) -0.0033(7) 0.0016(7) 0.0032(7)
C6 0.0242(9) 0.0244(9) 0.0178(8) -0.0016(6) -0.0002(7) 0.0018(7)
C7 0.0224(9) 0.0294(9) 0.0155(8) 0.0040(7) 0.0006(7) 0.0001(7)
C8 0.0168(8) 0.0214(8) 0.0205(8) -0.0004(7) 0.0014(6) -0.0008(6)
C9 0.0176(8) 0.0231(8) 0.0181(8) -0.0017(6) 0.0025(6) -0.0007(7)
C10 0.0130(8) 0.0228(8) 0.0181(8) -0.0012(6) 0.0019(6) 0.0000(6)
C11 0.0220(8) 0.0196(8) 0.0197(8) 0.0018(6) 0.0029(6) -0.0013(7)
C12 0.0198(8) 0.0211(8) 0.0142(7) 0.0001(6) -0.0021(6) -0.0008(7)
C13 0.0218(9) 0.0214(9) 0.0242(8) -0.0024(7) -0.0030(7) 0.0040(7)
C14 0.0205(9) 0.0344(10) 0.0244(9) 0.0016(8) 0.0040(7) 0.0004(7)

loop_
_atom_type_symbol
_atom_type_description
_atom_type_scat_dispersion_real
_atom_type_scat_dispersion_imag
_atom_type_scat_source
C C 0.0181 0.0091 'International Tables Vol C Tables 4.2.6.8 and 6.1.1.4'
H H 0.0000 0.0000 'International Tables Vol C Tables 4.2.6.8 and 6.1.1.4'
N N 0.0311 0.0180 'International Tables Vol C Tables 4.2.6.8 and 6.1.1.4'
O O 0.0492 0.0322 'International Tables Vol C Tables 4.2.6.8 and 6.1.1.4'
F F 0.0727 0.0534 'International Tables Vol C Tables 4.2.6.8 and 6.1.1.4'

loop_
_geom_angle_atom_site_label_1
_geom_angle_atom_site_label_2
_geom_angle_atom_site_label_3
_geom_angle
_geom_angle_site_symmetry_1
_geom_angle_site_symmetry_3
C8 N1 C10 123.99(15) . .
C8 N1 C7 118.92(15) . .
C10 N1 C7 116.79(14) . .
C8 N2 C9 125.94(15) . .
C8 N2 H2A 117.0 . .
C9 N2 H2A 117.0 . .
C9 N3 C10 123.86(15) . .
C9 N3 C11 118.95(14) . .
C10 N3 C11 117.11(14) . .
C13 N4 C12 102.04(15) . .
C13 N5 N6 109.62(15) . .
C13 N5 C14 129.61(16) . .
N6 N5 C14 120.74(15) . .
C12 N6 N5 102.49(14) . .
C2 C1 C6 116.91(17) . .
C2 C1 C7 120.77(16) . .
C6 C1 C7 122.30(16) . .
F1 C2 C3 117.36(16) . .
F1 C2 C1 118.39(17) . .
C3 C2 C1 124.25(17) . .
C4 C3 C2 117.12(17) . .
C4 C3 H3A 121.4 . .
C2 C3 H3A 121.4 . .
F2 C4 C3 120.36(17) . .
F2 C4 C5 119.19(17) . .
C3 C4 C5 120.44(18) . .
F3 C5 C6 120.63(16) . .
F3 C5 C4 117.93(17) . .
C6 C5 C4 121.44(17) . .
C5 C6 C1 119.83(17) . .
C5 C6 H6B 120.1 . .
C1 C6 H6B 120.1 . .
N1 C7 C1 113.41(14) . .
N1 C7 H7A 108.9 . .
C1 C7 H7A 108.9 . .
N1 C7 H7B 108.9 . .
C1 C7 H7B 108.9 . .
H7A C7 H7B 107.7 . .
O1 C8 N2 122.12(16) . .
O1 C8 N1 122.88(16) . .
N2 C8 N1 114.96(15) . .
O2 C9 N2 122.03(16) . .
O2 C9 N3 123.31(17) . .
N2 C9 N3 114.66(15) . .
O3 C10 N1 121.84(16) . .
O3 C10 N3 122.20(16) . .
N1 C10 N3 115.96(15) . .
N3 C11 C12 112.53(14) . .
N3 C11 H11A 109.1 . .
C12 C11 H11A 109.1 . .
N3 C11 H11B 109.1 . .
C12 C11 H11B 109.1 . .
H11A C11 H11B 107.8 . .
N6 C12 N4 114.75(16) . .
N6 C12 C11 122.93(16) . .
N4 C12 C11 122.32(15) . .
N5 C13 N4 111.10(16) . .
N5 C13 H13A 124.5 . .
N4 C13 H13A 124.5 . .
N5 C14 H14A 109.5 . .
N5 C14 H14B 109.5 . .
H14A C14 H14B 109.5 . .
N5 C14 H14C 109.5 . .
H14A C14 H14C 109.5 . .
H14B C14 H14C 109.5 . .

loop_
_geom_bond_atom_site_label_1
_geom_bond_atom_site_label_2
_geom_bond_distance
_geom_bond_site_symmetry_2
N1 C8 1.384(2) .
N1 C10 1.385(2) .
N1 C7 1.472(2) .
N2 C8 1.375(2) .
N2 C9 1.378(2) .
N2 H2A 0.8600 .
N3 C9 1.385(2) .
N3 C10 1.389(2) .
N3 C11 1.464(2) .
N4 C13 1.329(3) .
N4 C12 1.365(2) .
N5 C13 1.323(2) .
N5 N6 1.364(2) .
N5 C14 1.457(2) .
N6 C12 1.318(2) .
O1 C8 1.213(2) .
O2 C9 1.216(2) .
O3 C10 1.206(2) .
F1 C2 1.356(2) .
F2 C4 1.347(2) .
F3 C5 1.359(2) .
C1 C2 1.385(2) .
C1 C6 1.398(3) .
C1 C7 1.509(3) .
C2 C3 1.382(3) .
C3 C4 1.374(3) .
C3 H3A 0.9300 .
C4 C5 1.387(3) .
C5 C6 1.370(3) .
C6 H6B 0.9300 .
C7 H7A 0.9700 .
C7 H7B 0.9700 .
C11 C12 1.497(2) .
C11 H11A 0.9700 .
C11 H11B 0.9700 .
C13 H13A 0.9300 .
C14 H14A 0.9600 .
C14 H14B 0.9600 .
C14 H14C 0.9600 .

loop_
_geom_hbond_atom_site_label_D
_geom_hbond_atom_site_label_H
_geom_hbond_atom_site_label_A
_geom_hbond_distance_DH
_geom_hbond_distance_HA
_geom_hbond_distance_DA
_geom_hbond_angle_DHA
_geom_hbond_site_symmetry_A
N2 H2A N4 0.86 2.08 2.918(2) 163.5 3_545
C3 H3A O3 0.93 2.31 3.219(2) 164.7 4_556
C7 H7B F2 0.97 2.57 3.497(2) 159.6 1_455
C11 H11A N5 0.97 2.54 3.446(2) 154.4 6_656
C11 H11B O1 0.97 2.44 3.323(2) 151.1 8_665
C13 H13A F3 0.93 2.45 3.136(2) 130.9 8_665

loop_
_geom_torsion_atom_site_label_1
_geom_torsion_atom_site_label_2
_geom_torsion_atom_site_label_3
_geom_torsion_atom_site_label_4
_geom_torsion
_geom_torsion_site_symmetry_1
_geom_torsion_site_symmetry_2
_geom_torsion_site_symmetry_3
_geom_torsion_site_symmetry_4
C13 N5 N6 C12 0.33(18) . . . .
C14 N5 N6 C12 178.55(15) . . . .
C6 C1 C2 F1 -179.08(16) . . . .
C7 C1 C2 F1 -0.7(3) . . . .
C6 C1 C2 C3 0.7(3) . . . .
C7 C1 C2 C3 179.06(17) . . . .
F1 C2 C3 C4 179.62(17) . . . .
C1 C2 C3 C4 -0.1(3) . . . .
C2 C3 C4 F2 -179.72(17) . . . .
C2 C3 C4 C5 -0.4(3) . . . .
F2 C4 C5 F3 -0.2(3) . . . .
C3 C4 C5 F3 -179.56(18) . . . .
F2 C4 C5 C6 179.69(17) . . . .
C3 C4 C5 C6 0.4(3) . . . .
F3 C5 C6 C1 -179.87(16) . . . .
C4 C5 C6 C1 0.2(3) . . . .
C2 C1 C6 C5 -0.7(3) . . . .
C7 C1 C6 C5 -179.06(17) . . . .
C8 N1 C7 C1 109.89(18) . . . .
C10 N1 C7 C1 -76.1(2) . . . .
C2 C1 C7 N1 132.33(17) . . . .
C6 C1 C7 N1 -49.3(2) . . . .
C9 N2 C8 O1 179.82(17) . . . .
C9 N2 C8 N1 2.0(3) . . . .
C10 N1 C8 O1 176.69(17) . . . .
C7 N1 C8 O1 -9.8(3) . . . .
C10 N1 C8 N2 -5.5(2) . . . .
C7 N1 C8 N2 167.99(15) . . . .
C8 N2 C9 O2 -176.04(17) . . . .
C8 N2 C9 N3 4.7(3) . . . .
C10 N3 C9 O2 171.97(17) . . . .
C11 N3 C9 O2 -4.6(3) . . . .
C10 N3 C9 N2 -8.8(2) . . . .
C11 N3 C9 N2 174.65(14) . . . .
C8 N1 C10 O3 -177.99(16) . . . .
C7 N1 C10 O3 8.4(2) . . . .
C8 N1 C10 N3 1.9(2) . . . .
C7 N1 C10 N3 -171.75(14) . . . .
C9 N3 C10 O3 -174.32(16) . . . .
C11 N3 C10 O3 2.3(2) . . . .
C9 N3 C10 N1 5.8(2) . . . .
C11 N3 C10 N1 -177.61(14) . . . .
C9 N3 C11 C12 97.22(18) . . . .
C10 N3 C11 C12 -79.54(19) . . . .
N5 N6 C12 N4 -0.11(19) . . . .
N5 N6 C12 C11 -179.77(15) . . . .
C13 N4 C12 N6 -0.1(2) . . . .
C13 N4 C12 C11 179.51(16) . . . .
N3 C11 C12 N6 0.1(2) . . . .
N3 C11 C12 N4 -179.54(15) . . . .
N6 N5 C13 N4 -0.5(2) . . . .
C14 N5 C13 N4 -178.47(17) . . . .
C12 N4 C13 N5 0.36(19) . . . .
